data_7241495
loop_
_publ_author_name
'Wzgarda-Raj, Kinga'
'Palusiak, Marcin'
'Wojtulewski, S\/lawomir'
'Rybarczyk-Pirek, Agnieszka J.'

_publ_section_title
;
 The role of sulfur interactions in crystal architecture: experimental and
 quantum theoretical studies on hydrogen, halogen, and chalcogen bonds in
 trithiocyanuric acid--pyridine N-oxide co-crystals
;
_journal_issue 2
_journal_name_full CrystEngComm
_journal_page_first 324
_journal_page_last 334
_journal_paper_doi 10.1039/D0CE01319F
_journal_volume 23
_journal_year 2021
_chemical_formula_moiety '2(C5 H4 N2 O3), C3 H3 N3 S3'
_chemical_formula_sum 'C13 H11 N7 O6 S3'
_chemical_formula_weight 457.47
_space_group_crystal_system monoclinic
_space_group_IT_number 14
_space_group_name_Hall '-P 2ybc'
_space_group_name_H-M_alt 'P 1 21/c 1'
_atom_sites_solution_hydrogens difmap
_audit_creation_method SHELXL-2018/3
_audit_update_record
;
2020-06-21 deposited with the CCDC.	2020-11-06 downloaded from the CCDC.
;
_cell_angle_alpha 90
_cell_angle_beta 108.580(2)
_cell_angle_gamma 90
_cell_formula_units_Z 4
_cell_length_a 17.0067(3)
_cell_length_b 4.55910(10)
_cell_length_c 24.5193(3)
_cell_measurement_reflns_used 9526
_cell_measurement_temperature 100(2)
_cell_measurement_theta_max 76.2880
_cell_measurement_theta_min 4.2330
_cell_volume 1802.02(6)
_computing_structure_refinement 'SHELXL-2018/3 (Sheldrick, 2018)'
_diffrn_ambient_temperature 100(2)
_diffrn_detector_area_resol_mean 10.4052
_diffrn_measured_fraction_theta_full 1.000
_diffrn_measured_fraction_theta_max 1.000
_diffrn_measurement_device_type 'SuperNova, Dual, Cu at zero, Atlas'
_diffrn_measurement_method
;
CrysAlisPro 1.171.39.15e (Rigaku Oxford Diffraction, 2015)
;
_diffrn_radiation_type CuK\a
_diffrn_radiation_wavelength 1.54184
_diffrn_reflns_av_R_equivalents 0.0265
_diffrn_reflns_av_unetI/netI 0.0181
_diffrn_reflns_Laue_measured_fraction_full 1.000
_diffrn_reflns_Laue_measured_fraction_max 1.000
_diffrn_reflns_limit_h_max 20
_diffrn_reflns_limit_h_min -20
_diffrn_reflns_limit_k_max 5
_diffrn_reflns_limit_k_min -5
_diffrn_reflns_limit_l_max 29
_diffrn_reflns_limit_l_min -20
_diffrn_reflns_number 18033
_diffrn_reflns_point_group_measured_fraction_full 1.000
_diffrn_reflns_point_group_measured_fraction_max 1.000
_diffrn_reflns_theta_full 67.684
_diffrn_reflns_theta_max 68.458
_diffrn_reflns_theta_min 2.741
_diffrn_source 'micro-focus sealed X-ray tube'
_exptl_absorpt_coefficient_mu 4.244
_exptl_absorpt_correction_T_max 1.00000
_exptl_absorpt_correction_T_min 0.77185
_exptl_absorpt_correction_type multi-scan
_exptl_absorpt_process_details
;
CrysAlisPro 1.171.38.46 (Rigaku Oxford Diffraction, 2015)
Empirical absorption correction using spherical harmonics,
 implemented in SCALE3 ABSPACK scaling algorithm.
;
_exptl_crystal_colour colourless
_exptl_crystal_density_diffrn 1.686
_exptl_crystal_description plate
_exptl_crystal_F_000 936
_exptl_crystal_size_max 0.152
_exptl_crystal_size_mid 0.108
_exptl_crystal_size_min 0.074
_refine_diff_density_max 0.242
_refine_diff_density_min -0.244
_refine_diff_density_rms 0.051
_refine_ls_extinction_method none
_refine_ls_goodness_of_fit_ref 1.059
_refine_ls_hydrogen_treatment refxyz
_refine_ls_matrix_type full
_refine_ls_number_parameters 295
_refine_ls_number_reflns 3338
_refine_ls_number_restraints 0
_refine_ls_restrained_S_all 1.059
_refine_ls_R_factor_all 0.0281
_refine_ls_R_factor_gt 0.0256
_refine_ls_shift/su_max 0.001
_refine_ls_shift/su_mean 0.000
_refine_ls_structure_factor_coef Fsqd
_refine_ls_weighting_details 'w=1/[\s^2^(Fo^2^)+(0.0397P)^2^+0.6410P] where P=(Fo^2^+2Fc^2^)/3'
_refine_ls_weighting_scheme calc
_refine_ls_wR_factor_gt 0.0661
_refine_ls_wR_factor_ref 0.0675
_reflns_Friedel_coverage 0.000
_reflns_number_gt 3096
_reflns_number_total 3338
_reflns_threshold_expression 'I > 2\s(I)'
_cod_data_source_file d0ce01319f2.cif
_cod_data_source_block structure_II
_cod_depositor_comments 'Adding full bibliography for 7241492--7241495.cif.'
_cod_original_sg_symbol_H-M 'P 21/c'
_cod_database_code 7241495
_shelx_shelxl_version_number 2018/3
_shelx_space_group_comment
;
The symmetry employed for this shelxl refinement is uniquely defined
by the following loop, which should always be used as a source of
symmetry information in preference to the above space-group names.
They are only intended as comments.
;

loop_
_space_group_symop_operation_xyz
'x, y, z'
'-x, y+1/2, -z+1/2'
'-x, -y, -z'
'x, -y-1/2, z-1/2'

loop_
_atom_site_label
_atom_site_type_symbol
_atom_site_fract_x
_atom_site_fract_y
_atom_site_fract_z
_atom_site_U_iso_or_equiv
_atom_site_adp_type
_atom_site_occupancy
_atom_site_site_symmetry_order
_atom_site_calc_flag
_atom_site_refinement_flags_posn
_atom_site_refinement_flags_adp
_atom_site_refinement_flags_occupancy
_atom_site_disorder_assembly
_atom_site_disorder_group
S4 S 0.21810(2) 0.93188(8) 0.04872(2) 0.01612(10) Uani 1 1 d . . . . .
S6 S -0.01745(2) 0.22469(8) 0.06858(2) 0.01724(10) Uani 1 1 d . . . . .
S2 S 0.27519(2) 0.22591(8) 0.22887(2) 0.01777(10) Uani 1 1 d . . . . .
O11B O 0.40053(6) 0.6955(2) 0.17606(4) 0.0161(2) Uani 1 1 d . . . . .
O11A O 0.06154(6) 0.0305(3) 0.22360(4) 0.0239(2) Uani 1 1 d . . . . .
O42B O 0.62777(6) -0.2587(2) 0.12849(4) 0.0210(2) Uani 1 1 d . . . . .
41B O 0.53190(7) -0.2443(2) 0.04523(4) 0.0222(2) Uani 1 1 d . . . . .
O42A O 0.32918(7) -0.2860(3) 0.45274(4) 0.0235(2) Uani 1 1 d . . . . .
O41A O 0.27595(7) 0.1048(3) 0.47726(4) 0.0242(2) Uani 1 1 d . . . . .
N3 N 0.23597(7) 0.5733(3) 0.13728(5) 0.0134(2) Uani 1 1 d . . . . .
N1 N 0.12983(7) 0.2840(3) 0.14793(5) 0.0145(2) Uani 1 1 d . . . . .
N11B N 0.43803(7) 0.4880(3) 0.15678(4) 0.0132(2) Uani 1 1 d . . . . .
N5 N 0.10784(7) 0.5678(3) 0.06688(5) 0.0144(2) Uani 1 1 d . . . . .
N14B N 0.56248(7) -0.1615(3) 0.09480(5) 0.0159(2) Uani 1 1 d . . . . .
N11A N 0.10910(7) -0.0137(3) 0.27697(5) 0.0173(2) Uani 1 1 d . . . . .
N14A N 0.27843(7) -0.0861(3) 0.44283(5) 0.0169(2) Uani 1 1 d . . . . .
C14B C 0.51881(8) 0.0656(3) 0.11656(6) 0.0149(3) Uani 1 1 d . . . . .
C14A C 0.21630(8) -0.0715(3) 0.38539(5) 0.0150(3) Uani 1 1 d . . . . .
C16B C 0.40657(8) 0.3963(3) 0.10107(6) 0.0162(3) Uani 1 1 d . . . . .
C13A C 0.15089(9) 0.1221(3) 0.37532(6) 0.0175(3) Uani 1 1 d . . . . .
C12B C 0.50900(8) 0.3678(3) 0.19269(5) 0.0154(3) Uani 1 1 d . . . . .
C15B C 0.44621(9) 0.1826(3) 0.08009(6) 0.0164(3) Uani 1 1 d . . . . .
C2 C 0.21156(8) 0.3670(3) 0.16878(5) 0.0136(3) Uani 1 1 d . . . . .
C6 C 0.07679(8) 0.3654(3) 0.09536(5) 0.0139(3) Uani 1 1 d . . . . .
C16A C 0.17057(9) -0.2155(3) 0.28779(6) 0.0190(3) Uani 1 1 d . . . . .
C13B C 0.55088(8) 0.1561(3) 0.17331(6) 0.0162(3) Uani 1 1 d . . . . .
C12A C 0.09677(9) 0.1470(3) 0.32017(6) 0.0186(3) Uani 1 1 d . . . . .
C4 C 0.18638(8) 0.6831(3) 0.08590(5) 0.0136(3) Uani 1 1 d . . . . .
C15A C 0.22582(9) -0.2484(3) 0.34232(6) 0.0172(3) Uani 1 1 d . . . . .
H3 H 0.2859(13) 0.629(4) 0.1485(8) 0.021 Uiso 1 1 d . U . . .
H1 H 0.1123(12) 0.185(4) 0.1686(8) 0.021 Uiso 1 1 d . U . . .
H5 H 0.0761(12) 0.621(4) 0.0325(8) 0.021 Uiso 1 1 d . U . . .
H16B H 0.3588(12) 0.494(4) 0.0786(8) 0.021 Uiso 1 1 d . U . . .
H13A H 0.1419(12) 0.240(4) 0.4039(8) 0.021 Uiso 1 1 d . U . . .
H12B H 0.5253(11) 0.442(4) 0.2311(8) 0.021 Uiso 1 1 d . U . . .
H15B H 0.4263(12) 0.124(4) 0.0425(8) 0.021 Uiso 1 1 d . U . . .
H16A H 0.1727(12) -0.321(4) 0.2567(8) 0.021 Uiso 1 1 d . U . . .
H13B H 0.5979(12) 0.069(4) 0.1985(8) 0.021 Uiso 1 1 d . U . . .
H12A H 0.0516(12) 0.277(4) 0.3105(8) 0.021 Uiso 1 1 d . U . . .
H15A H 0.2693(12) -0.383(4) 0.3477(7) 0.021 Uiso 1 1 d . U . . .

loop_
_atom_site_aniso_label
_atom_site_aniso_U_11
_atom_site_aniso_U_22
_atom_site_aniso_U_33
_atom_site_aniso_U_23
_atom_site_aniso_U_13
_atom_site_aniso_U_12
S4 0.01632(17) 0.01667(18) 0.01550(16) 0.00212(12) 0.00527(12) -0.00194(12)
S6 0.01178(16) 0.02327(19) 0.01461(17) 0.00259(12) 0.00130(12) -0.00388(13)
S2 0.01534(17) 0.02125(19) 0.01305(16) 0.00303(12) -0.00065(12) -0.00197(13)
O11B 0.0131(4) 0.0195(5) 0.0156(4) -0.0031(4) 0.0044(4) 0.0001(4)
O11A 0.0157(5) 0.0394(7) 0.0120(5) 0.0071(4) -0.0018(4) -0.0077(5)
O42B 0.0188(5) 0.0220(6) 0.0218(5) 0.0017(4) 0.0057(4) 0.0035(4)
41B 0.0246(5) 0.0254(6) 0.0171(5) -0.0063(4) 0.0072(4) -0.0038(4)
O42A 0.0222(5) 0.0255(6) 0.0199(5) 0.0056(4) 0.0025(4) 0.0076(5)
O41A 0.0302(6) 0.0246(6) 0.0149(5) -0.0038(4) 0.0031(4) 0.0003(5)
N3 0.0111(5) 0.0160(6) 0.0119(5) -0.0011(4) 0.0019(4) -0.0014(4)
N1 0.0132(6) 0.0176(6) 0.0124(5) 0.0018(4) 0.0039(5) -0.0018(5)
N11B 0.0122(5) 0.0166(6) 0.0112(5) 0.0003(4) 0.0042(4) -0.0026(5)
N5 0.0117(5) 0.0172(6) 0.0127(5) 0.0024(4) 0.0015(4) -0.0001(5)
N14B 0.0157(6) 0.0169(6) 0.0163(6) 0.0011(5) 0.0069(5) -0.0032(5)
N11A 0.0134(5) 0.0241(6) 0.0126(5) 0.0046(5) 0.0014(4) -0.0059(5)
N14A 0.0177(6) 0.0191(6) 0.0128(5) 0.0030(5) 0.0034(4) -0.0006(5)
C14B 0.0152(6) 0.0161(7) 0.0146(6) 0.0009(5) 0.0064(5) -0.0033(5)
C14A 0.0153(6) 0.0169(7) 0.0118(6) 0.0030(5) 0.0029(5) -0.0028(5)
C16B 0.0125(6) 0.0224(7) 0.0118(6) 0.0010(5) 0.0013(5) -0.0011(6)
C13A 0.0183(7) 0.0190(7) 0.0165(6) 0.0012(6) 0.0074(5) -0.0005(6)
C12B 0.0143(6) 0.0198(7) 0.0100(6) 0.0010(5) 0.0009(5) -0.0024(5)
C15B 0.0151(6) 0.0235(7) 0.0101(6) -0.0003(5) 0.0031(5) -0.0042(6)
C2 0.0135(6) 0.0154(7) 0.0118(6) -0.0032(5) 0.0036(5) -0.0010(5)
C6 0.0130(6) 0.0167(7) 0.0116(6) -0.0007(5) 0.0037(5) 0.0019(5)
C16A 0.0219(7) 0.0204(7) 0.0156(7) -0.0016(5) 0.0072(5) -0.0035(6)
C13B 0.0141(6) 0.0185(7) 0.0147(6) 0.0030(5) 0.0027(5) -0.0006(5)
C12A 0.0134(6) 0.0218(7) 0.0209(7) 0.0047(6) 0.0058(5) 0.0007(6)
C4 0.0143(6) 0.0139(6) 0.0127(6) -0.0026(5) 0.0043(5) 0.0009(5)
C15A 0.0172(7) 0.0171(7) 0.0174(7) 0.0019(5) 0.0058(5) 0.0005(6)

loop_
_atom_type_symbol
_atom_type_description
_atom_type_scat_dispersion_real
_atom_type_scat_dispersion_imag
_atom_type_scat_source
C C 0.0181 0.0091 'International Tables Vol C Tables 4.2.6.8 and 6.1.1.4'
H H 0.0000 0.0000 'International Tables Vol C Tables 4.2.6.8 and 6.1.1.4'
N N 0.0311 0.0180 'International Tables Vol C Tables 4.2.6.8 and 6.1.1.4'
O O 0.0492 0.0322 'International Tables Vol C Tables 4.2.6.8 and 6.1.1.4'
S S 0.3331 0.5567 'International Tables Vol C Tables 4.2.6.8 and 6.1.1.4'

loop_
_geom_angle_atom_site_label_1
_geom_angle_atom_site_label_2
_geom_angle_atom_site_label_3
_geom_angle
_geom_angle_site_symmetry_1
_geom_angle_site_symmetry_3
_geom_angle_publ_flag
C2 N3 C4 124.38(12) . . ?
C6 N1 C2 124.16(12) . . ?
O11B N11B C12B 119.35(11) . . ?
O11B N11B C16B 120.11(11) . . ?
C12B N11B C16B 120.53(12) . . ?
C6 N5 C4 125.48(12) . . ?
41B N14B O42B 124.20(13) . . ?
41B N14B C14B 118.39(11) . . ?
O42B N14B C14B 117.41(11) . . ?
O11A N11A C16A 119.38(12) . . ?
O11A N11A C12A 119.59(13) . . ?
C16A N11A C12A 121.02(12) . . ?
O41A N14A O42A 124.73(12) . . ?
O41A N14A C14A 117.22(12) . . ?
O42A N14A C14A 118.04(12) . . ?
C15B C14B C13B 121.35(14) . . ?
C15B C14B N14B 119.21(12) . . ?
C13B C14B N14B 119.44(12) . . ?
C15A C14A C13A 121.48(13) . . ?
C15A C14A N14A 118.93(13) . . ?
C13A C14A N14A 119.58(12) . . ?
N11B C16B C15B 120.62(13) . . ?
C12A C13A C14A 118.51(13) . . ?
N11B C12B C13B 120.68(12) . . ?
C16B C15B C14B 118.39(13) . . ?
N3 C2 N1 115.74(12) . . ?
N3 C2 S2 122.80(10) . . ?
N1 C2 S2 121.45(10) . . ?
N5 C6 N1 114.84(12) . . ?
N5 C6 S6 122.96(10) . . ?
N1 C6 S6 122.19(11) . . ?
N11A C16A C15A 120.68(13) . . ?
C12B C13B C14B 118.41(13) . . ?
N11A C12A C13A 120.03(14) . . ?
N3 C4 N5 114.87(12) . . ?
N3 C4 S4 123.11(10) . . ?
N5 C4 S4 122.01(10) . . ?
C16A C15A C14A 118.04(14) . . ?

loop_
_geom_bond_atom_site_label_1
_geom_bond_atom_site_label_2
_geom_bond_distance
_geom_bond_site_symmetry_2
_geom_bond_publ_flag
S4 C4 1.6499(14) . ?
S6 C6 1.6556(14) . ?
S2 C2 1.6551(13) . ?
O11B N11B 1.3104(16) . ?
O11A N11A 1.3163(15) . ?
O42B N14B 1.2358(17) . ?
41B N14B 1.2196(16) . ?
O42A N14A 1.2253(17) . ?
O41A N14A 1.2224(17) . ?
N3 C2 1.3630(18) . ?
N3 C4 1.3681(18) . ?
N1 C6 1.3683(17) . ?
N1 C2 1.3725(18) . ?
N11B C12B 1.3620(18) . ?
N11B C16B 1.3642(18) . ?
N5 C6 1.3610(18) . ?
N5 C4 1.3716(18) . ?
N14B C14B 1.4699(18) . ?
N11A C16A 1.354(2) . ?
N11A C12A 1.358(2) . ?
N14A C14A 1.4685(17) . ?
C14B C15B 1.380(2) . ?
C14B C13B 1.3856(19) . ?
C14A C15A 1.379(2) . ?
C14A C13A 1.379(2) . ?
C16B C15B 1.375(2) . ?
C13A C12A 1.377(2) . ?
C12B C13B 1.371(2) . ?
C16A C15A 1.376(2) . ?

loop_
_geom_hbond_atom_site_label_D
_geom_hbond_atom_site_label_H
_geom_hbond_atom_site_label_A
_geom_hbond_distance_DH
_geom_hbond_distance_HA
_geom_hbond_distance_DA
_geom_hbond_angle_DHA
_geom_hbond_site_symmetry_A
_geom_hbond_publ_flag
N3 H3 O11B 0.84(2) 1.87(2) 2.7112(15) 172(2) . yes
N1 H1 O11A 0.80(2) 1.95(2) 2.7386(15) 167(2) . yes

loop_
_geom_torsion_atom_site_label_1
_geom_torsion_atom_site_label_2
_geom_torsion_atom_site_label_3
_geom_torsion_atom_site_label_4
_geom_torsion
_geom_torsion_site_symmetry_1
_geom_torsion_site_symmetry_2
_geom_torsion_site_symmetry_3
_geom_torsion_site_symmetry_4
_geom_torsion_publ_flag
41B N14B C14B C15B -1.61(19) . . . . ?
O42B N14B C14B C15B 179.19(12) . . . . ?
41B N14B C14B C13B 177.84(12) . . . . ?
O42B N14B C14B C13B -1.36(19) . . . . ?
O41A N14A C14A C15A 168.42(13) . . . . ?
O42A N14A C14A C15A -11.08(19) . . . . ?
O41A N14A C14A C13A -10.26(19) . . . . ?
O42A N14A C14A C13A 170.24(13) . . . . ?
O11B N11B C16B C15B 178.81(12) . . . . ?
C12B N11B C16B C15B -0.4(2) . . . . ?
C15A C14A C13A C12A -3.2(2) . . . . ?
N14A C14A C13A C12A 175.40(12) . . . . ?
O11B N11B C12B C13B -178.19(12) . . . . ?
C16B N11B C12B C13B 1.1(2) . . . . ?
N11B C16B C15B C14B -0.6(2) . . . . ?
C13B C14B C15B C16B 1.0(2) . . . . ?
N14B C14B C15B C16B -179.51(12) . . . . ?
C4 N3 C2 N1 -4.39(19) . . . . ?
C4 N3 C2 S2 176.35(10) . . . . ?
C6 N1 C2 N3 8.8(2) . . . . ?
C6 N1 C2 S2 -171.90(11) . . . . ?
C4 N5 C6 N1 2.1(2) . . . . ?
C4 N5 C6 S6 -177.30(11) . . . . ?
C2 N1 C6 N5 -7.7(2) . . . . ?
C2 N1 C6 S6 171.71(11) . . . . ?
O11A N11A C16A C15A 174.23(13) . . . . ?
C12A N11A C16A C15A -4.6(2) . . . . ?
N11B C12B C13B C14B -0.6(2) . . . . ?
C15B C14B C13B C12B -0.4(2) . . . . ?
N14B C14B C13B C12B -179.89(12) . . . . ?
O11A N11A C12A C13A -173.93(13) . . . . ?
C16A N11A C12A C13A 4.9(2) . . . . ?
C14A C13A C12A N11A -1.0(2) . . . . ?
C2 N3 C4 N5 -0.52(19) . . . . ?
C2 N3 C4 S4 -179.71(10) . . . . ?
C6 N5 C4 N3 1.74(19) . . . . ?
C6 N5 C4 S4 -179.07(11) . . . . ?
N11A C16A C15A C14A 0.4(2) . . . . ?
C13A C14A C15A C16A 3.5(2) . . . . ?
N14A C14A C15A C16A -175.11(13) . . . . ?
